data_7234545
loop_
_publ_author_name
'Martin Ipuy'
'Yuan-Yuan Liao'
'Erwann Jeanneau'
'Patrice L. Baldeck'
'Yann Bretonniere'
'Chantal Andraud'

_publ_section_title
;
 Solid state red biphotonic excited emission from small dipolar
 fluorophores
;
_journal_name_full 'Journal of Materials Chemistry C'
_journal_page_first 766
_journal_page_last 779
_journal_paper_doi 10.1039/C5TC03465E
_journal_volume 4
_journal_year 2016
_chemical_absolute_configuration .
_chemical_formula_moiety 'C19 H15 N3 O2'
_chemical_formula_sum 'C19 H15 N3 O2'
_chemical_formula_weight 317.34
_space_group_IT_number 11
_space_group_name_Hall '-P 2yb'
_space_group_name_H-M_alt 'P 1 21/m 1'
_symmetry_cell_setting monoclinic
_symmetry_space_group_name_Hall '-P 2yb'
_symmetry_space_group_name_H-M 'P 1 21/m 1'
_atom_sites_solution_hydrogens difmap
_atom_sites_solution_primary other
_cell_angle_alpha 90
_cell_angle_beta 101.360(10)
_cell_angle_gamma 90
_cell_formula_units_Z 2
_cell_length_a 10.0110(9)
_cell_length_b 6.9999(6)
_cell_length_c 11.5760(10)
_cell_measurement_reflns_used 5464
_cell_measurement_temperature 100
_cell_measurement_theta_max 66.3129
_cell_measurement_theta_min 3.8918
_cell_volume 795.31(12)
_computing_cell_refinement
;
CrysAlisPro, Agilent Technologies,
Version 1.171.35.21 (release 20-01-2012 CrysAlis171 .NET)
(compiled Jan 23 2012,18:06:46)
;
_computing_data_collection
;
CrysAlisPro, Agilent Technologies,
Version 1.171.35.21 (release 20-01-2012 CrysAlis171 .NET)
(compiled Jan 23 2012,18:06:46)
;
_computing_data_reduction
;
CrysAlisPro, Agilent Technologies,
Version 1.171.35.21 (release 20-01-2012 CrysAlis171 .NET)
(compiled Jan 23 2012,18:06:46)
;
_computing_molecular_graphics 'CAMERON (Watkin et al., 1996)'
_computing_publication_material 'CRYSTALS (Betteridge et al., 2003)'
_computing_structure_refinement 'CRYSTALS (Betteridge et al., 2003)'
_computing_structure_solution 'Superflip (Palatinus & Chapuis, 2007)'
_diffrn_ambient_temperature 100
_diffrn_detector_area_resol_mean 10.4685
_diffrn_measured_fraction_theta_full 1.000
_diffrn_measured_fraction_theta_max 1.000
_diffrn_measurement_device_type 'Xcalibur, Atlas, Gemini ultra'
_diffrn_measurement_method \w
_diffrn_radiation_monochromator mirror
_diffrn_radiation_source 'Enhance Ultra (Cu) X-ray Source'
_diffrn_radiation_type 'Cu K\a'
_diffrn_radiation_wavelength 1.5418
_diffrn_reflns_av_R_equivalents 0.045
_diffrn_reflns_limit_h_max 11
_diffrn_reflns_limit_h_min -11
_diffrn_reflns_limit_k_max 8
_diffrn_reflns_limit_k_min -8
_diffrn_reflns_limit_l_max 11
_diffrn_reflns_limit_l_min -13
_diffrn_reflns_number 8943
_diffrn_reflns_theta_full 66.416
_diffrn_reflns_theta_max 66.416
_diffrn_reflns_theta_min 3.895
_diffrn_standards_interval_count .
_diffrn_standards_interval_time .
_diffrn_standards_number 0
_exptl_absorpt_coefficient_mu 0.715
_exptl_absorpt_correction_T_max 0.933
_exptl_absorpt_correction_T_min 0.742
_exptl_absorpt_correction_type analytical
_exptl_absorpt_process_details
;
CrysAlisPro, Agilent Technologies,
Version 1.171.35.21 (release 20-01-2012 CrysAlis171 .NET)
(compiled Jan 23 2012,18:06:46)
Analytical numeric absorption correction using a multifaceted crystal
			model based on expressions derived by R.C. Clark & J.S. Reid.
(Clark, R. C. & Reid, J. S. (1995). Acta Cryst. A51, 887-897)
;
_exptl_crystal_colour brown
_exptl_crystal_density_diffrn 1.325
_exptl_crystal_density_method 'not measured'
_exptl_crystal_description plate
_exptl_crystal_F_000 332
_exptl_crystal_preparation Luminescent
_exptl_crystal_size_max 0.511
_exptl_crystal_size_mid 0.345
_exptl_crystal_size_min 0.094
_refine_diff_density_max 0.69
_refine_diff_density_min -0.29
_refine_ls_extinction_coef 15.9(6)
_refine_ls_extinction_method 'Larson (1970), Equation 22'
_refine_ls_goodness_of_fit_ref 0.9391
_refine_ls_hydrogen_treatment constr
_refine_ls_matrix_type full
_refine_ls_number_parameters 150
_refine_ls_number_reflns 1533
_refine_ls_number_restraints 14
_refine_ls_R_factor_all 0.0465
_refine_ls_R_factor_gt 0.0448
_refine_ls_shift/su_max 0.0032352
_refine_ls_shift/su_mean 0.0000351
_refine_ls_structure_factor_coef Fsqd
_refine_ls_weighting_details
;
 Method, part 1, Chebychev polynomial, (Watkin, 1994, Prince, 1982) 
 [weight] = 1.0/[A~0~*T~0~(x)+A~1~*T~1~(x) ... +A~n-1~]*T~n-1~(x)] 
 where A~i~ are the Chebychev coefficients listed below and x= Fcalc/Fmax 
 Method = Robust Weighting (Prince, 1982) 
 W = [weight] * [1-(deltaF/6*sigmaF)^2^]^2^ 
 A~i~ are: 
 0.147E+04 0.247E+04 0.147E+04 588. 127. 
;
_refine_ls_weighting_scheme calc
_refine_ls_wR_factor_all 0.1059
_refine_ls_wR_factor_gt 0.1043
_refine_ls_wR_factor_ref 0.1059
_reflns_limit_h_max 11
_reflns_limit_h_min -11
_reflns_limit_k_max 8
_reflns_limit_k_min 0
_reflns_limit_l_max 13
_reflns_limit_l_min 0
_reflns_number_gt 1448
_reflns_number_total 1533
_reflns_threshold_expression I>2.0\s(I)
_oxford_diffrn_Wilson_B_factor 1.41
_oxford_diffrn_Wilson_scale 0.03
_oxford_refine_ls_r_factor_ref 0.0465
_oxford_refine_ls_scale 6.2(2)
_oxford_reflns_number_all 1533
_oxford_reflns_threshold_expression_ref I>-10.0\s(I)
_cod_data_source_file J-Mater-Chem-C-2016-4-766.cif
_cod_data_source_block 1
_cod_depositor_comments
;
The following automatic conversions were performed:

data item '_atom_sites_solution_primary' value 'Other' was changed to
'other' in accordance with the built-in table derived from the CIF
Core dictionary named 'cif_core.dic' version 2.4.5 last updated on
2014-11-21.

Automatic conversion script
Id: cif_fix_values 6909 2019-04-08 15:41:33Z antanas 
;
_cod_original_sg_symbol_H-M 'P 21/m '
_cod_database_code 7234545

loop_
_symmetry_equiv_pos_as_xyz
x,y,z
-x,-y,-z
x,-y+1/2,z
-x,y+1/2,-z

loop_
_atom_site_label
_atom_site_type_symbol
_atom_site_fract_x
_atom_site_fract_y
_atom_site_fract_z
_atom_site_U_iso_or_equiv
_atom_site_occupancy
_atom_site_adp_type
_atom_site_refinement_flags_posn
_atom_site_refinement_flags_adp
_atom_site_refinement_flags_occupancy
_atom_site_disorder_assembly
_atom_site_disorder_group
_atom_site_attached_hydrogens
O1 O 0.47818(14) 0.7500 -0.30866(12) 0.0201 1.0000 Uani S T . . . .
C2 C 0.6051(2) 0.7500 -0.24536(18) 0.0179 1.0000 Uani S T . . . .
C3 C 0.6011(2) 0.7500 -0.12130(17) 0.0190 1.0000 Uani S T . . . .
C4 C 0.4686(2) 0.7500 -0.10764(17) 0.0192 1.0000 Uani S T . . . .
C5 C 0.3778(2) 0.7500 -0.22930(17) 0.0191 1.0000 Uani S T . . . .
C6 C 0.29319(14) 0.5696(2) -0.25790(12) 0.0233 1.0000 Uani . . . . . .
H63 H 0.3490 0.4570 -0.2374 0.0344 1.0000 Uiso R . . . . .
H62 H 0.2549 0.5675 -0.3420 0.0327 1.0000 Uiso R . . . . .
H61 H 0.2207 0.5685 -0.2132 0.0331 1.0000 Uiso R . . . . .
C7 C 0.4303(2) 0.750000(7) 0.00545(19) 0.0242 1.0000 Uani S T . . . .
C8 C 0.3023(2) 0.750000(7) 0.02493(19) 0.0235 1.0000 Uani S T . . . .
C9 C 0.2634(2) 0.7500 0.14032(19) 0.0237 1.0000 Uani S T . . . .
C10 C 0.3574(2) 0.750000(7) 0.2489(2) 0.0241 1.0000 Uani S T . . . .
C11 C 0.3138(2) 0.750000(7) 0.35523(19) 0.0218 1.0000 Uani S T . . . .
C12 C 0.1741(2) 0.7500 0.35490(17) 0.0192 1.0000 Uani S T . . . .
O13 O 0.13804(14) 0.7500 0.46261(12) 0.0227 1.0000 Uani S T . . . .
C14 C -0.0039(2) 0.750000(7) 0.4652(2) 0.0288 1.0000 Uani S T . . . .
H142 H -0.0462 0.6356 0.4268 0.0418 1.0000 Uiso R . . . . .
H143 H -0.0130 0.7500 0.5480 0.0431 1.0000 Uiso RS . . . . .
C15 C 0.0805(2) 0.750000(7) 0.24810(18) 0.0234 1.0000 Uani S T . . . .
C16 C 0.1260(2) 0.750000(7) 0.14316(19) 0.0262 1.0000 Uani S T . . . .
H161 H 0.0603 0.7500 0.0703 0.0317 1.0000 Uiso RS . . . . .
H151 H -0.0159 0.7500 0.2477 0.0290 1.0000 Uiso RS . . . . .
H111 H 0.3742 0.7500 0.4278 0.0254 1.0000 Uiso RS . . . . .
H101 H 0.4527 0.7500 0.2529 0.0295 1.0000 Uiso RS . . . . .
H81 H 0.2305 0.7500 -0.0449 0.0285 1.0000 Uiso RS . . . . .
H71 H 0.5018 0.7500 0.0763 0.0297 1.0000 Uiso RS . . . . .
C17 C 0.7156(2) 0.7500 -0.02614(18) 0.0226 1.0000 Uani S T . . . .
N18 N 0.80148(19) 0.7500 0.05570(16) 0.0316 1.0000 Uani S T . . . .
C19 C 0.7135(2) 0.7500 -0.30124(18) 0.0196 1.0000 Uani S T . . . .
C20 C 0.6894(2) 0.7500 -0.42745(18) 0.0216 1.0000 Uani S T . . . .
N21 N 0.6689(2) 0.7500 -0.52900(17) 0.0311 1.0000 Uani S T . . . .
C22 C 0.8519(2) 0.7500 -0.23959(18) 0.0214 1.0000 Uani S T . . . .
N23 N 0.96503(19) 0.7500 -0.19418(18) 0.0301 1.0000 Uani S T . . . .

loop_
_atom_site_aniso_label
_atom_site_aniso_U_11
_atom_site_aniso_U_22
_atom_site_aniso_U_33
_atom_site_aniso_U_23
_atom_site_aniso_U_13
_atom_site_aniso_U_12
O1 0.0165(7) 0.0283(8) 0.0158(7) 0.0000 0.0039(5) 0.0000
C2 0.0189(10) 0.0151(9) 0.0196(10) 0.0000 0.0039(8) 0.0000
C3 0.0199(10) 0.0186(10) 0.0179(10) 0.0000 0.0025(8) 0.0000
C4 0.0227(10) 0.0152(9) 0.0201(10) 0.0000 0.0052(8) 0.0000
C5 0.0166(9) 0.0231(10) 0.0191(10) 0.0000 0.0071(8) 0.0000
C6 0.0220(7) 0.0246(8) 0.0243(7) -0.0017(6) 0.0070(6) -0.0014(6)
C7 0.0289(12) 0.0241(11) 0.0204(10) 0.0000 0.0066(9) 0.0000
C8 0.0246(11) 0.0217(10) 0.0236(11) 0.0000 0.0029(9) 0.0000
C9 0.0321(12) 0.0172(10) 0.0223(10) 0.0000 0.0064(9) 0.0000
C10 0.0220(10) 0.0186(10) 0.0349(12) 0.0000 0.0135(9) 0.0000
C11 0.0203(10) 0.0218(10) 0.0238(11) 0.0000 0.0055(8) 0.0000
C12 0.0236(10) 0.0180(10) 0.0177(10) 0.0000 0.0085(8) 0.0000
O13 0.0179(7) 0.0356(9) 0.0154(7) 0.0000 0.0053(5) 0.0000
C14 0.0187(11) 0.0427(13) 0.0272(11) 0.0000 0.0099(9) 0.0000
C15 0.0244(11) 0.0252(11) 0.0202(10) 0.0000 0.0035(8) 0.0000
C16 0.0299(11) 0.0274(11) 0.0206(10) 0.0000 0.0036(9) 0.0000
C17 0.0231(11) 0.0241(11) 0.0216(10) 0.0000 0.0071(9) 0.0000
N18 0.0247(10) 0.0463(12) 0.0225(10) 0.0000 0.0011(8) 0.0000
C19 0.0191(10) 0.0183(10) 0.0216(10) 0.0000 0.0048(8) 0.0000
C20 0.0201(10) 0.0224(10) 0.0242(11) 0.0000 0.0090(8) 0.0000
N21 0.0328(11) 0.0368(11) 0.0270(11) 0.0000 0.0139(8) 0.0000
C22 0.0226(12) 0.0191(10) 0.0247(11) 0.0000 0.0096(9) 0.0000
N23 0.0205(10) 0.0325(11) 0.0374(11) 0.0000 0.0063(8) 0.0000

loop_
_atom_type_symbol
_atom_type_scat_dispersion_real
_atom_type_scat_dispersion_imag
_atom_type_scat_Cromer_Mann_a1
_atom_type_scat_Cromer_Mann_b1
_atom_type_scat_Cromer_Mann_a2
_atom_type_scat_Cromer_Mann_b2
_atom_type_scat_Cromer_Mann_a3
_atom_type_scat_Cromer_Mann_b3
_atom_type_scat_Cromer_Mann_a4
_atom_type_scat_Cromer_Mann_b4
_atom_type_scat_Cromer_Mann_c
_atom_type_scat_source
C 0.0181 0.0091 2.3100 20.8439 1.0200 10.2075 1.5886 0.5687 0.8650 51.6512 0.2156 'International Tables Vol C 4.2.6.8 and 6.1.1.4'
H 0.0000 0.0000 0.4930 10.5109 0.3229 26.1257 0.1402 3.1424 0.0408 57.7998 0.0030 'International Tables Vol C 4.2.6.8 and 6.1.1.4'
O 0.0492 0.0322 3.0485 13.2771 2.2868 5.7011 1.5463 0.3239 0.8670 32.9089 0.2508 'International Tables Vol C 4.2.6.8 and 6.1.1.4'
N 0.0311 0.0180 12.2126 0.0057 3.1322 9.8933 2.0125 28.9975 1.1663 0.5826 -11.5290 'International Tables Vol C 4.2.6.8 and 6.1.1.4'

loop_
_geom_angle_atom_site_label_1
_geom_angle_site_symmetry_1
_geom_angle_atom_site_label_2
_geom_angle_site_symmetry_2
_geom_angle_atom_site_label_3
_geom_angle_site_symmetry_3
_geom_angle
_geom_angle_publ_flag
C2 . O1 . C5 . 110.25(15) yes
O1 . C2 . C3 . 109.61(17) yes
O1 . C2 . C19 . 119.85(18) yes
C3 . C2 . C19 . 130.53(19) yes
C2 . C3 . C4 . 109.44(17) yes
C2 . C3 . C17 . 126.35(18) yes
C4 . C3 . C17 . 124.20(19) yes
C3 . C4 . C5 . 108.09(17) yes
C3 . C4 . C7 . 123.07(19) yes
C5 . C4 . C7 . 128.84(19) yes
C6 3_565 C5 . C4 . 114.09(10) yes
C6 3_565 C5 . O1 . 106.28(10) yes
C4 . C5 . O1 . 102.61(15) yes
C6 3_565 C5 . C6 . 112.34(16) yes
C4 . C5 . C6 . 114.09(10) yes
O1 . C5 . C6 . 106.28(10) yes
C5 . C6 . H63 . 110.6 no
C5 . C6 . H62 . 108.8 no
H63 . C6 . H62 . 109.1 no
C5 . C6 . H61 . 109.5 no
H63 . C6 . H61 . 108.6 no
H62 . C6 . H61 . 110.2 no
C4 . C7 . C8 . 126.0(2) yes
C4 . C7 . H71 . 118.8 no
C8 . C7 . H71 . 115.1 no
C7 . C8 . C9 . 126.0(2) yes
C7 . C8 . H81 . 115.8 no
C9 . C8 . H81 . 118.3 no
C8 . C9 . C10 . 124.1(2) yes
C8 . C9 . C16 . 117.8(2) yes
C10 . C9 . C16 . 118.0(2) yes
C9 . C10 . C11 . 121.3(2) yes
C9 . C10 . H101 . 122.1 no
C11 . C10 . H101 . 116.6 no
C10 . C11 . C12 . 119.21(19) yes
C10 . C11 . H111 . 122.6 no
C12 . C11 . H111 . 118.2 no
C11 . C12 . O13 . 116.24(17) yes
C11 . C12 . C15 . 119.95(19) yes
O13 . C12 . C15 . 123.81(19) yes
C12 . O13 . C14 . 117.58(16) yes
O13 . C14 . H142 3_565 109.6 no
O13 . C14 . H142 . 109.6 no
H142 3_565 C14 . H142 . 111.0 no
O13 . C14 . H143 . 107.7 no
H142 3_565 C14 . H143 . 109.4 no
H142 . C14 . H143 . 109.4 no
C12 . C15 . C16 . 119.9(2) yes
C12 . C15 . H151 . 120.1 no
C16 . C15 . H151 . 120.0 no
C9 . C16 . C15 . 121.6(2) yes
C9 . C16 . H161 . 119.4 no
C15 . C16 . H161 . 119.0 no
C3 . C17 . N18 . 175.2(2) yes
C2 . C19 . C20 . 119.46(19) yes
C2 . C19 . C22 . 123.05(19) yes
C20 . C19 . C22 . 117.49(18) yes
C19 . C20 . N21 . 179.5(2) yes
C19 . C22 . N23 . 177.3(2) yes

loop_
_geom_bond_atom_site_label_1
_geom_bond_site_symmetry_1
_geom_bond_atom_site_label_2
_geom_bond_site_symmetry_2
_geom_bond_distance
_geom_bond_publ_flag
O1 . C2 . 1.336(2) yes
O1 . C5 . 1.489(2) yes
C2 . C3 . 1.445(3) yes
C2 . C19 . 1.369(3) yes
C3 . C4 . 1.366(3) yes
C3 . C17 . 1.425(3) yes
C4 . C5 . 1.519(3) yes
C4 . C7 . 1.435(3) yes
C5 . C6 3_565 1.5202(18) yes
C5 . C6 . 1.5202(18) yes
C6 . H63 . 0.968 no
C6 . H62 . 0.974 no
C6 . H61 . 0.970 no
C7 . C8 . 1.344(3) yes
C7 . H71 . 0.976 no
C8 . C9 . 1.463(3) yes
C8 . H81 . 0.971 no
C9 . C10 . 1.414(3) yes
C9 . C16 . 1.382(3) yes
C10 . C11 . 1.385(3) yes
C10 . H101 . 0.947 no
C11 . C12 . 1.397(3) yes
C11 . H111 . 0.933 no
C12 . O13 . 1.365(2) yes
C12 . C15 . 1.397(3) yes
O13 . C14 . 1.428(2) yes
C14 . H142 3_565 0.972 no
C14 . H142 . 0.972 no
C14 . H143 . 0.980 no
C15 . C16 . 1.379(3) yes
C15 . H151 . 0.964 no
C16 . H161 . 0.962 no
C17 . N18 . 1.147(3) yes
C19 . C20 . 1.433(3) yes
C19 . C22 . 1.428(3) yes
C20 . N21 . 1.153(3) yes
C22 . N23 . 1.151(3) yes

loop_
_geom_hbond_atom_site_label_D
_geom_hbond_site_symmetry_D
_geom_hbond_atom_site_label_H
_geom_hbond_site_symmetry_H
_geom_hbond_atom_site_label_A
_geom_hbond_site_symmetry_A
_geom_hbond_angle_DHA
_geom_hbond_distance_DH
_geom_hbond_distance_HA
_geom_hbond_distance_DA
_geom_hbond_publ_flag
C16 . H161 . N18 1_455 124.40(7) 0.962 2.563 3.207(2) yes
C15 . H151 . N18 1_455 122.79(7) 0.964 2.585 3.211(2) yes
